data_7249988
loop_
_publ_author_name
'Shen, Xin'
'Qi, Jun-Chao'
'Peng, Hang'
'Xia, Zhang-Tian'
'Bai, Yong-Ju'
'Chen, Hui-Ping'
'Wang, Zhen-Yu'
'Yang, Tian-En'
'Qin, Yan'
'Liao, Wei-Qiang'

_publ_section_title
;
 A photoluminescent second-order nonlinear optical molecular crystal with
 cold crystallization
;
_journal_issue 10
_journal_name_full CrystEngComm
_journal_page_first 1381
_journal_page_last 1385
_journal_paper_doi 10.1039/D4CE01322K
_journal_volume 27
_journal_year 2025
_chemical_absolute_configuration ad
_chemical_formula_moiety 'C20 H20 Br2 N2 O2'
_chemical_formula_sum 'C20 H20 Br2 N2 O2'
_chemical_formula_weight 480.20
_space_group_crystal_system orthorhombic
_space_group_IT_number 18
_space_group_name_Hall 'P 2 2ab'
_space_group_name_H-M_alt 'P 21 21 2'
_atom_sites_solution_hydrogens geom
_atom_sites_solution_primary dual
_audit_creation_date 2024-12-16
_audit_creation_method
;
Olex2 1.5
(compiled 2023.03.06 svn.rbb2c1857 for OlexSys, GUI svn.r6748)
;
_audit_update_record
;
2024-12-19 deposited with the CCDC.	2025-02-18 downloaded from the CCDC.
;
_cell_angle_alpha 90
_cell_angle_beta 90
_cell_angle_gamma 90
_cell_formula_units_Z 2
_cell_length_a 5.92480(10)
_cell_length_b 19.0854(3)
_cell_length_c 9.01350(10)
_cell_measurement_reflns_used 2665
_cell_measurement_temperature 297.90(10)
_cell_measurement_theta_max 75.4640
_cell_measurement_theta_min 2.2750
_cell_volume 1019.22(3)
_computing_cell_refinement 'CrysAlisPro 1.171.42.79a (Rigaku OD, 2022)'
_computing_data_collection 'CrysAlisPro 1.171.42.79a (Rigaku OD, 2022)'
_computing_data_reduction 'CrysAlisPro 1.171.42.79a (Rigaku OD, 2022)'
_computing_molecular_graphics 'Olex2 1.5 (Dolomanov et al., 2009)'
_computing_publication_material 'Olex2 1.5 (Dolomanov et al., 2009)'
_computing_structure_refinement 'SHELXL 2018/3 (Sheldrick, 2015)'
_computing_structure_solution 'SHELXT 2014/5 (Sheldrick, 2014)'
_diffrn_ambient_environment air
_diffrn_ambient_temperature 297.90(10)
_diffrn_detector 'Hybrid Pixel Array Detector'
_diffrn_detector_area_resol_mean 10.0000
_diffrn_detector_type HyPix
_diffrn_measured_fraction_theta_full 0.998
_diffrn_measured_fraction_theta_max 0.944
_diffrn_measurement_details
;
List of Runs (angles in degrees, time in seconds):

  # Type    Start    End  Width  t~exp~   \w     \q     \k     \f   Frames
#--------------------------------------------------------------------------
  1  \w     56.00 178.00   0.50    0.05    --  108.36   9.00-127.00  244
  2  \w     70.00 110.00   0.50    0.05    --  108.36-121.00 -52.00   80
  3  \w     41.00  68.00   0.50    0.05    --  108.36 -61.00  90.00   54
  4  \w     -7.00  32.00   0.50    0.10    --  -45.20  19.00 -60.00   78
  5  \w    -24.00   3.00   0.50    0.10    --  -45.20  19.00  90.00   54
  6  \w    -69.00 -29.00   0.50    0.05    -- -102.00  61.00  60.00   80
  7  \w   -123.00 -55.00   0.50    0.05    -- -102.00 141.00 107.00  136
  8  \w    -76.00 -34.00   0.50    0.05    -- -102.00 121.00  30.00   84
  9  \w    -84.00 -52.00   0.50    0.10    --  -45.20 121.00  30.00   64
 10  \w   -117.00 -61.00   0.50    0.10    --  -45.20 -57.00-150.00  112
;
_diffrn_measurement_device 'four-circle diffractometer'
_diffrn_measurement_device_type 'XtaLAB Synergy R, DW system, HyPix'
_diffrn_measurement_method '\w scans'
_diffrn_orient_matrix_type 'CrysAlisPro convention (1999,Acta A55,543-557)'
_diffrn_orient_matrix_UB_11 -0.0489005000
_diffrn_orient_matrix_UB_12 0.0077397000
_diffrn_orient_matrix_UB_13 -0.1670387000
_diffrn_orient_matrix_UB_21 -0.2550665000
_diffrn_orient_matrix_UB_22 -0.0054608000
_diffrn_orient_matrix_UB_23 0.0311079000
_diffrn_orient_matrix_UB_31 -0.0126711000
_diffrn_orient_matrix_UB_32 0.0801736000
_diffrn_orient_matrix_UB_33 0.0182690000
_diffrn_radiation_monochromator mirror
_diffrn_radiation_probe x-ray
_diffrn_radiation_type 'Cu K\a'
_diffrn_radiation_wavelength 1.54184
_diffrn_reflns_av_R_equivalents 0.0304
_diffrn_reflns_av_unetI/netI 0.0344
_diffrn_reflns_Laue_measured_fraction_full 0.998
_diffrn_reflns_Laue_measured_fraction_max 0.944
_diffrn_reflns_limit_h_max 5
_diffrn_reflns_limit_h_min -7
_diffrn_reflns_limit_k_max 23
_diffrn_reflns_limit_k_min -13
_diffrn_reflns_limit_l_max 11
_diffrn_reflns_limit_l_min -11
_diffrn_reflns_number 3307
_diffrn_reflns_point_group_measured_fraction_full 0.937
_diffrn_reflns_point_group_measured_fraction_max 0.872
_diffrn_reflns_theta_full 67.684
_diffrn_reflns_theta_max 76.644
_diffrn_reflns_theta_min 4.634
_diffrn_source 'Rotating-anode X-ray tube'
_diffrn_source_type 'Rigaku (Cu) X-ray Source'
_exptl_absorpt_coefficient_mu 5.174
_exptl_absorpt_correction_T_max 1.00000
_exptl_absorpt_correction_T_min 0.58396
_exptl_absorpt_correction_type multi-scan
_exptl_absorpt_process_details
;
CrysAlisPro 1.171.42.79a (Rigaku Oxford Diffraction, 2022)
Empirical absorption correction using spherical harmonics,
implemented in SCALE3 ABSPACK scaling algorithm.
;
_exptl_crystal_colour 'clear light yellow'
_exptl_crystal_colour_lustre clear
_exptl_crystal_colour_modifier light
_exptl_crystal_colour_primary yellow
_exptl_crystal_density_diffrn 1.565
_exptl_crystal_description block
_exptl_crystal_F_000 480
_exptl_crystal_size_max 0.1
_exptl_crystal_size_mid 0.1
_exptl_crystal_size_min 0.1
_refine_diff_density_max 0.350
_refine_diff_density_min -0.469
_refine_diff_density_rms 0.071
_refine_ls_abs_structure_details
;
 Flack x determined using 573 quotients [(I+)-(I-)]/[(I+)+(I-)]
 (Parsons, Flack and Wagner, Acta Cryst. B69 (2013) 249-259).
;
_refine_ls_abs_structure_Flack -0.02(2)
_refine_ls_extinction_coef 0.030(2)
_refine_ls_extinction_expression Fc^*^=kFc[1+0.001xFc^2^\l^3^/sin(2\q)]^-1/4^
_refine_ls_extinction_method 'SHELXL-2018/3 (Sheldrick 2018)'
_refine_ls_goodness_of_fit_ref 1.070
_refine_ls_hydrogen_treatment constr
_refine_ls_matrix_type full
_refine_ls_number_parameters 120
_refine_ls_number_reflns 1880
_refine_ls_number_restraints 0
_refine_ls_restrained_S_all 1.070
_refine_ls_R_factor_all 0.0457
_refine_ls_R_factor_gt 0.0435
_refine_ls_shift/su_max 0.001
_refine_ls_shift/su_mean 0.000
_refine_ls_structure_factor_coef Fsqd
_refine_ls_weighting_details 'w=1/[\s^2^(Fo^2^)+(0.0720P)^2^+0.2101P] where P=(Fo^2^+2Fc^2^)/3'
_refine_ls_weighting_scheme calc
_refine_ls_wR_factor_gt 0.1217
_refine_ls_wR_factor_ref 0.1243
_reflns_Friedel_coverage 0.552
_reflns_Friedel_fraction_full 0.845
_reflns_Friedel_fraction_max 0.765
_reflns_number_gt 1732
_reflns_number_total 1880
_reflns_threshold_expression 'I > 2\s(I)'
_cod_data_source_file d4ce01322k2.cif
_cod_data_source_block RR-C20H20Br2N2O2-298K
_cod_depositor_comments 'Adding full bibliography for 7249987--7249989.cif.'
_cod_database_code 7249988
_shelx_shelxl_version_number 2018/3
_chemical_oxdiff_formula 'C H O N '
_shelx_space_group_comment
;
The symmetry employed for this shelxl refinement is uniquely defined
by the following loop, which should always be used as a source of
symmetry information in preference to the above space-group names.
They are only intended as comments.
;
_shelx_estimated_absorpt_t_max 0.626
_shelx_estimated_absorpt_t_min 0.626
_reflns_odcompleteness_completeness 100.00
_reflns_odcompleteness_iscentric 1
_reflns_odcompleteness_theta 66.97
_olex2_refinement_description
;
1. Fixed Uiso
 At 1.2 times of:
  All C(H) groups, All C(H,H) groups
 At 1.5 times of:
  All O(H) groups
2.a Ternary CH refined with riding coordinates:
 C8(H8)
2.b Secondary CH2 refined with riding coordinates:
 C9(H9A,H9B), C10(H10A,H10B)
2.c Aromatic/amide H refined with riding coordinates:
 C2(H2), C7(H7), C4(H4), C5(H5)
2.d Idealised tetrahedral OH refined as rotating group:
 O1(H1)
;
_olex2_submission_special_instructions 'No special instructions were received'
_oxdiff_exptl_absorpt_empirical_details
;
Empirical correction (ABSPACK) includes:
- Absorption correction using spherical harmonics
- Frame scaling
;
_oxdiff_exptl_absorpt_empirical_full_max 1.452
_oxdiff_exptl_absorpt_empirical_full_min 0.731

loop_
_space_group_symop_operation_xyz
'x, y, z'
'-x, -y, z'
'-x+1/2, y+1/2, -z'
'x+1/2, -y+1/2, -z'

loop_
_atom_site_label
_atom_site_type_symbol
_atom_site_fract_x
_atom_site_fract_y
_atom_site_fract_z
_atom_site_U_iso_or_equiv
_atom_site_adp_type
_atom_site_occupancy
_atom_site_site_symmetry_order
_atom_site_calc_flag
_atom_site_refinement_flags_posn
_atom_site_refinement_flags_adp
_atom_site_refinement_flags_occupancy
_atom_site_disorder_assembly
_atom_site_disorder_group
Br1 Br 0.48907(12) 0.78834(4) 0.17114(6) 0.0841(4) Uani 1 1 d . . . . .
O1 O 0.9785(7) 0.5750(2) 0.5396(6) 0.0823(12) Uani 1 1 d . . . . .
H1 H 0.903540 0.563196 0.611841 0.123 Uiso 1 1 calc R U . . .
N1 N 0.6195(7) 0.5669(2) 0.7074(5) 0.0596(11) Uani 1 1 d . . . . .
C2 C 0.5366(8) 0.6939(2) 0.4131(5) 0.0507(10) Uani 1 1 d . . . . .
H2 H 0.393102 0.709382 0.439216 0.061 Uiso 1 1 calc R U . . .
C1 C 0.6445(8) 0.6433(2) 0.4990(5) 0.0495(10) Uani 1 1 d . . . . .
C7 C 0.5276(8) 0.6128(2) 0.6261(5) 0.0514(9) Uani 1 1 d . . . . .
H7 H 0.381640 0.627442 0.647853 0.062 Uiso 1 1 calc R U . . .
C4 C 0.8550(10) 0.7002(3) 0.2489(6) 0.0633(13) Uani 1 1 d . . . . .
H4 H 0.924376 0.719036 0.165327 0.076 Uiso 1 1 calc R U . . .
C6 C 0.8632(8) 0.6219(2) 0.4603(7) 0.0582(12) Uani 1 1 d . . . . .
C3 C 0.6423(9) 0.7212(3) 0.2890(5) 0.0573(11) Uani 1 1 d . . . . .
C8 C 0.4956(10) 0.5401(2) 0.8360(5) 0.0631(12) Uani 1 1 d . . . . .
H8 H 0.337765 0.555106 0.828889 0.076 Uiso 1 1 calc R U . . .
C5 C 0.9646(8) 0.6509(3) 0.3341(6) 0.0645(13) Uani 1 1 d . . . . .
H5 H 1.108918 0.636520 0.307314 0.077 Uiso 1 1 calc R U . . .
C9 C 0.5980(14) 0.5701(3) 0.9770(7) 0.086(2) Uani 1 1 d . . . . .
H9A H 0.758845 0.560603 0.977863 0.103 Uiso 1 1 calc R U . . .
H9B H 0.577930 0.620578 0.977365 0.103 Uiso 1 1 calc R U . . .
C10 C 0.4923(19) 0.5397(4) 1.1155(7) 0.103(2) Uani 1 1 d . . . . .
H10A H 0.335099 0.553642 1.120867 0.124 Uiso 1 1 calc R U . . .
H10B H 0.568871 0.558027 1.202313 0.124 Uiso 1 1 calc R U . . .

loop_
_atom_site_aniso_label
_atom_site_aniso_U_11
_atom_site_aniso_U_22
_atom_site_aniso_U_33
_atom_site_aniso_U_23
_atom_site_aniso_U_13
_atom_site_aniso_U_12
Br1 0.0999(6) 0.0938(5) 0.0586(4) 0.0115(3) -0.0106(4) 0.0105(4)
O1 0.055(2) 0.0676(19) 0.124(4) 0.015(2) 0.001(3) 0.0161(19)
N1 0.058(2) 0.047(2) 0.074(3) 0.0036(19) 0.001(2) -0.0084(18)
C2 0.045(2) 0.058(2) 0.049(2) -0.0117(18) -0.0021(19) 0.0020(18)
C1 0.045(2) 0.048(2) 0.056(2) -0.008(2) -0.005(2) -0.0031(18)
C7 0.044(2) 0.053(2) 0.058(2) -0.0069(18) 0.000(2) -0.006(2)
C4 0.066(3) 0.073(3) 0.051(2) -0.010(2) 0.008(2) -0.012(3)
C6 0.047(2) 0.048(2) 0.080(3) -0.008(2) -0.004(2) 0.001(2)
C3 0.063(3) 0.061(3) 0.048(2) -0.008(2) -0.001(2) -0.003(2)
C8 0.070(3) 0.051(2) 0.068(3) 0.0007(19) 0.005(4) -0.010(2)
C5 0.043(2) 0.071(3) 0.079(3) -0.021(3) 0.007(3) 0.002(2)
C9 0.118(6) 0.066(3) 0.074(4) -0.006(3) 0.003(4) -0.034(4)
C10 0.154(7) 0.093(4) 0.064(3) -0.010(3) 0.001(5) -0.034(6)

loop_
_atom_type_symbol
_atom_type_description
_atom_type_scat_dispersion_real
_atom_type_scat_dispersion_imag
_atom_type_scat_source
C C 0.0181 0.0091 'International Tables Vol C Tables 4.2.6.8 and 6.1.1.4'
H H 0.0000 0.0000 'International Tables Vol C Tables 4.2.6.8 and 6.1.1.4'
Br Br -0.6763 1.2805 'International Tables Vol C Tables 4.2.6.8 and 6.1.1.4'
N N 0.0311 0.0180 'International Tables Vol C Tables 4.2.6.8 and 6.1.1.4'
O O 0.0492 0.0322 'International Tables Vol C Tables 4.2.6.8 and 6.1.1.4'

loop_
_geom_angle_atom_site_label_1
_geom_angle_atom_site_label_2
_geom_angle_atom_site_label_3
_geom_angle
_geom_angle_site_symmetry_1
_geom_angle_site_symmetry_3
_geom_angle_publ_flag
C6 O1 H1 109.5 . . ?
C7 N1 C8 119.0(5) . . ?
C1 C2 H2 119.9 . . ?
C3 C2 H2 119.9 . . ?
C3 C2 C1 120.1(4) . . ?
C2 C1 C7 119.7(4) . . ?
C2 C1 C6 119.2(5) . . ?
C6 C1 C7 121.1(4) . . ?
N1 C7 C1 121.8(4) . . ?
N1 C7 H7 119.1 . . ?
C1 C7 H7 119.1 . . ?
C3 C4 H4 120.5 . . ?
C3 C4 C5 119.0(5) . . ?
C5 C4 H4 120.5 . . ?
O1 C6 C1 122.4(5) . . ?
O1 C6 C5 118.7(5) . . ?
C5 C6 C1 118.9(5) . . ?
C2 C3 Br1 119.4(4) . . ?
C4 C3 Br1 119.3(4) . . ?
C4 C3 C2 121.3(5) . . ?
N1 C8 C8 109.4(4) . 2_665 ?
N1 C8 H8 109.0 . . ?
N1 C8 C9 109.3(4) . . ?
C8 C8 H8 109.0 2_665 . ?
C9 C8 C8 111.3(4) . 2_665 ?
C9 C8 H8 109.0 . . ?
C4 C5 C6 121.4(5) . . ?
C4 C5 H5 119.3 . . ?
C6 C5 H5 119.3 . . ?
C8 C9 H9A 109.1 . . ?
C8 C9 H9B 109.1 . . ?
H9A C9 H9B 107.9 . . ?
C10 C9 C8 112.3(5) . . ?
C10 C9 H9A 109.1 . . ?
C10 C9 H9B 109.1 . . ?
C9 C10 C10 111.0(7) . 2_665 ?
C9 C10 H10A 109.4 . . ?
C9 C10 H10B 109.4 . . ?
C10 C10 H10A 109.4 2_665 . ?
C10 C10 H10B 109.4 2_665 . ?
H10A C10 H10B 108.0 . . ?

loop_
_geom_bond_atom_site_label_1
_geom_bond_atom_site_label_2
_geom_bond_distance
_geom_bond_site_symmetry_2
_geom_bond_publ_flag
Br1 C3 1.896(5) . ?
O1 H1 0.8200 . ?
O1 C6 1.333(6) . ?
N1 C7 1.265(6) . ?
N1 C8 1.464(6) . ?
C2 H2 0.9300 . ?
C2 C1 1.393(6) . ?
C2 C3 1.384(7) . ?
C1 C7 1.460(7) . ?
C1 C6 1.403(7) . ?
C7 H7 0.9300 . ?
C4 H4 0.9300 . ?
C4 C3 1.371(8) . ?
C4 C5 1.378(8) . ?
C6 C5 1.400(8) . ?
C8 C8 1.531(9) 2_665 ?
C8 H8 0.9800 . ?
C8 C9 1.521(8) . ?
C5 H5 0.9300 . ?
C9 H9A 0.9700 . ?
C9 H9B 0.9700 . ?
C9 C10 1.513(10) . ?
C10 C10 1.516(15) 2_665 ?
C10 H10A 0.9700 . ?
C10 H10B 0.9700 . ?

loop_
_geom_hbond_atom_site_label_D
_geom_hbond_atom_site_label_H
_geom_hbond_atom_site_label_A
_geom_hbond_distance_DH
_geom_hbond_distance_HA
_geom_hbond_distance_DA
_geom_hbond_angle_DHA
_geom_hbond_site_symmetry_A
_geom_hbond_publ_flag
O1 H1 N1 0.82 1.89 2.615(6) 146.4 . yes

loop_
_geom_torsion_atom_site_label_1
_geom_torsion_atom_site_label_2
_geom_torsion_atom_site_label_3
_geom_torsion_atom_site_label_4
_geom_torsion
_geom_torsion_site_symmetry_1
_geom_torsion_site_symmetry_2
_geom_torsion_site_symmetry_3
_geom_torsion_site_symmetry_4
_geom_torsion_publ_flag
O1 C6 C5 C4 -179.1(5) . . . . ?
N1 C8 C9 C10 -174.8(7) . . . . ?
C2 C1 C7 N1 -179.7(4) . . . . ?
C2 C1 C6 O1 178.3(4) . . . . ?
C2 C1 C6 C5 -1.4(7) . . . . ?
C1 C2 C3 Br1 178.5(3) . . . . ?
C1 C2 C3 C4 -1.0(7) . . . . ?
C1 C6 C5 C4 0.6(7) . . . . ?
C7 N1 C8 C8 131.4(6) . . . 2_665 ?
C7 N1 C8 C9 -106.5(6) . . . . ?
C7 C1 C6 O1 -2.7(7) . . . . ?
C7 C1 C6 C5 177.6(4) . . . . ?
C6 C1 C7 N1 1.2(7) . . . . ?
C3 C2 C1 C7 -177.4(4) . . . . ?
C3 C2 C1 C6 1.6(7) . . . . ?
C3 C4 C5 C6 0.0(8) . . . . ?
C8 N1 C7 C1 178.0(4) . . . . ?
C8 C8 C9 C10 -53.9(8) 2_665 . . . ?
C8 C9 C10 C10 55.6(13) . . . 2_665 ?
C5 C4 C3 Br1 -179.3(4) . . . . ?
C5 C4 C3 C2 0.1(7) . . . . ?
